data_2240818
loop_
_publ_author_name
'Noguiera, Thais C. M.'
'Pinheiro, Alessandra C.'
'Wardell, James L.'
'de Souza, Marcus V. N.'
'Abberley, Jordan P.'
'Harrison, William T. A.'

_publ_section_title
;
 Different hydrogen-bonded chains in the crystal structures of three alkyl
 <i>N</i>-[(<i>E</i>)-1-(2-benzylidene-1-methylhydrazinyl)-3-hydroxy-1-oxopropan-2-yl]carbamates
;
_journal_coeditor_code HG5443
_journal_issue 7
_journal_name_full 'Acta Crystallographica Section E'
_journal_page_first 752
_journal_page_last 756
_journal_paper_doi 10.1107/S2056989015010440
_journal_volume 71
_journal_year 2015
_chemical_formula_iupac 'C17 H22 N4 O4'
_chemical_formula_moiety 'C17 H22 N4 O4'
_chemical_formula_sum 'C17 H22 N4 O4'
_chemical_formula_weight 346.39
_chemical_name_systematic
;<i>tert</i>-Butyl
<i>N</i>-{(<i>E</i>)-1-[2-(4-cyanobenzylidene)-1-methylhydrazinyl]-3-hydroxy-1-oxopropan-2-yl}carbamate
;
_space_group_IT_number 4
_symmetry_cell_setting monoclinic
_symmetry_space_group_name_Hall 'P 2yb'
_symmetry_space_group_name_H-M 'P 1 21 1'
_atom_sites_solution_hydrogens geom
_atom_sites_solution_primary direct
_atom_sites_solution_secondary difmap
_audit_creation_method SHELXL-97
_cell_angle_alpha 90.00
_cell_angle_beta 92.7630(10)
_cell_angle_gamma 90.00
_cell_formula_units_Z 2
_cell_length_a 5.348(3)
_cell_length_b 7.883(5)
_cell_length_c 20.903(14)
_cell_measurement_reflns_used 2232
_cell_measurement_temperature 100(2)
_cell_measurement_theta_max 31.2
_cell_measurement_theta_min 2.6
_cell_volume 880.2(10)
_computing_cell_refinement
;
CrystalClear (Rigaku, 2012)
;
_computing_data_collection
;
CrystalClear (Rigaku, 2012)
;
_computing_data_reduction
;
CrystalClear (Rigaku, 2012)
;
_computing_molecular_graphics
;
ORTEP-3 for Windows (Farrugia, 2012)
;
_computing_publication_material
;
publCIF (Westrip, 2010)
;
_computing_structure_refinement
;
SHELXL-97 (Sheldrick, 2008)
;
_computing_structure_solution
;
SHELXS-97 (Sheldrick, 2008)
;
_diffrn_ambient_temperature 100(2)
_diffrn_measured_fraction_theta_full 0.995
_diffrn_measured_fraction_theta_max 0.995
_diffrn_measurement_device_type 'Rigaku Mercury CCD'
_diffrn_measurement_method \w
_diffrn_radiation_monochromator graphite
_diffrn_radiation_source 'fine-focus sealed tube'
_diffrn_radiation_type MoK\a
_diffrn_radiation_wavelength 0.71073
_diffrn_reflns_av_R_equivalents 0.0230
_diffrn_reflns_av_sigmaI/netI 0.0606
_diffrn_reflns_limit_h_max 5
_diffrn_reflns_limit_h_min -6
_diffrn_reflns_limit_k_max 7
_diffrn_reflns_limit_k_min -9
_diffrn_reflns_limit_l_max 25
_diffrn_reflns_limit_l_min -22
_diffrn_reflns_number 3672
_diffrn_reflns_theta_full 26.00
_diffrn_reflns_theta_max 26.00
_diffrn_reflns_theta_min 2.93
_diffrn_standards_decay_% 0
_exptl_absorpt_coefficient_mu 0.095
_exptl_absorpt_correction_type none
_exptl_crystal_colour colourless
_exptl_crystal_density_diffrn 1.307
_exptl_crystal_density_method 'not measured'
_exptl_crystal_description slab
_exptl_crystal_F_000 368
_exptl_crystal_size_max 0.08
_exptl_crystal_size_mid 0.08
_exptl_crystal_size_min 0.02
_refine_diff_density_max 0.312
_refine_diff_density_min -0.355
_refine_ls_abs_structure_details none
_refine_ls_extinction_coef 0.027(8)
_refine_ls_extinction_expression Fc^*^=kFc[1+0.001xFc^2^\l^3^/sin(2\q)]^-1/4^
_refine_ls_extinction_method SHELXL
_refine_ls_goodness_of_fit_ref 1.129
_refine_ls_hydrogen_treatment constr
_refine_ls_matrix_type full
_refine_ls_number_parameters 231
_refine_ls_number_reflns 2483
_refine_ls_number_restraints 1
_refine_ls_restrained_S_all 1.129
_refine_ls_R_factor_all 0.0664
_refine_ls_R_factor_gt 0.0573
_refine_ls_shift/su_max 0.000
_refine_ls_shift/su_mean 0.000
_refine_ls_structure_factor_coef Fsqd
_refine_ls_weighting_details 'calc w=1/[\s^2^(Fo^2^)+(0.0993P)^2^+0.4415P] where P=(Fo^2^+2Fc^2^)/3'
_refine_ls_weighting_scheme calc
_refine_ls_wR_factor_gt 0.1871
_refine_ls_wR_factor_ref 0.1936
_reflns_number_gt 2143
_reflns_number_total 2483
_reflns_threshold_expression I>2\s(I)
_cod_data_source_file hg5443sup1.cif
_cod_data_source_block II
_cod_original_sg_symbol_H-M 'P 21'
_cod_database_code 2240818
_cod_database_fobs_code 2240818

loop_
_symmetry_equiv_pos_as_xyz
'x, y, z'
'-x, y+1/2, -z'

loop_
_atom_site_type_symbol
_atom_site_label
_atom_site_fract_x
_atom_site_fract_y
_atom_site_fract_z
_atom_site_U_iso_or_equiv
_atom_site_adp_type
_atom_site_calc_flag
_atom_site_refinement_flags
_atom_site_occupancy
_atom_site_symmetry_multiplicity
C C1 0.1123(9) 0.5292(7) 0.3916(2) 0.0253(11) Uani d . 1 1
H H1 0.1851 0.6345 0.3806 0.030 Uiso calc R 1 1
C C2 -0.0770(9) 0.5247(7) 0.4346(2) 0.0283(12) Uani d . 1 1
H H2 -0.1325 0.6272 0.4532 0.034 Uiso calc R 1 1
C C3 -0.1848(9) 0.3741(8) 0.4505(2) 0.0268(11) Uani d . 1 1
C C4 -0.1071(10) 0.2210(7) 0.4233(2) 0.0273(12) Uani d . 1 1
H H4 -0.1829 0.1170 0.4347 0.033 Uiso calc R 1 1
C C5 0.0802(9) 0.2224(7) 0.3799(2) 0.0260(12) Uani d . 1 1
H H5 0.1300 0.1194 0.3606 0.031 Uiso calc R 1 1
C C6 0.1972(9) 0.3760(7) 0.3641(2) 0.0235(10) Uani d . 1 1
C C7 0.3919(9) 0.3849(7) 0.3194(2) 0.0249(10) Uani d . 1 1
H H7 0.4750 0.4895 0.3127 0.030 Uiso calc R 1 1
C C8 0.7748(9) 0.4254(6) 0.2344(2) 0.0254(11) Uani d . 1 1
H H8A 0.8529 0.4655 0.2750 0.038 Uiso calc R 1 1
H H8B 0.6564 0.5110 0.2174 0.038 Uiso calc R 1 1
H H8C 0.9043 0.4061 0.2036 0.038 Uiso calc R 1 1
C C9 0.6871(9) 0.1258(7) 0.2084(2) 0.0242(11) Uani d . 1 1
C C10 0.5475(10) -0.0357(6) 0.2249(2) 0.0264(12) Uani d . 1 1
H H10 0.3697 -0.0078 0.2334 0.032 Uiso calc R 1 1
C C11 0.6754(9) -0.1158(7) 0.2847(2) 0.0279(11) Uani d . 1 1
H H11A 0.6336 -0.0478 0.3226 0.034 Uiso calc R 1 1
H H11B 0.6061 -0.2311 0.2903 0.034 Uiso calc R 1 1
C C12 0.3719(9) -0.2554(7) 0.1527(2) 0.0234(11) Uani d . 1 1
C C13 0.2467(9) -0.4533(7) 0.0650(2) 0.0234(11) Uani d . 1 1
C C14 0.3177(9) -0.6125(7) 0.1010(2) 0.0264(11) Uani d . 1 1
H H14A 0.2701 -0.6018 0.1456 0.040 Uiso calc R 1 1
H H14B 0.4989 -0.6300 0.1001 0.040 Uiso calc R 1 1
H H14C 0.2303 -0.7095 0.0810 0.040 Uiso calc R 1 1
C C15 -0.0334(9) -0.4161(8) 0.0670(3) 0.0333(13) Uani d . 1 1
H H15A -0.0711 -0.3082 0.0453 0.050 Uiso calc R 1 1
H H15B -0.0803 -0.4087 0.1116 0.050 Uiso calc R 1 1
H H15C -0.1285 -0.5074 0.0453 0.050 Uiso calc R 1 1
C C16 0.3205(9) -0.4594(7) -0.0040(2) 0.0278(12) Uani d . 1 1
H H16A 0.2902 -0.3484 -0.0241 0.042 Uiso calc R 1 1
H H16B 0.2205 -0.5458 -0.0272 0.042 Uiso calc R 1 1
H H16C 0.4985 -0.4880 -0.0054 0.042 Uiso calc R 1 1
C C17 -0.3795(10) 0.3679(8) 0.4971(2) 0.0306(12) Uani d . 1 1
N N1 0.4545(7) 0.2521(5) 0.28820(18) 0.0224(9) Uani d . 1 1
N N2 0.6425(8) 0.2680(5) 0.24509(19) 0.0233(9) Uani d . 1 1
N N3 0.5555(8) -0.1424(6) 0.16859(19) 0.0280(10) Uani d . 1 1
H H3 0.6837 -0.1335 0.1439 0.034 Uiso calc R 1 1
N N4 -0.5229(9) 0.3672(7) 0.5357(2) 0.0356(11) Uani d . 1 1
O O1 0.8318(6) 0.1316(5) 0.16515(16) 0.0292(9) Uani d . 1 1
O O2 0.9367(7) -0.1279(5) 0.28307(16) 0.0339(9) Uani d . 1 1
H H2A 0.9742 -0.1874 0.2516 0.041 Uiso calc R 1 1
O O3 0.3944(6) -0.3085(5) 0.09164(16) 0.0256(8) Uani d . 1 1
O O4 0.2146(6) -0.3015(5) 0.18845(16) 0.0292(9) Uani d . 1 1

loop_
_atom_site_aniso_label
_atom_site_aniso_U_11
_atom_site_aniso_U_22
_atom_site_aniso_U_33
_atom_site_aniso_U_12
_atom_site_aniso_U_13
_atom_site_aniso_U_23
C1 0.032(3) 0.017(3) 0.027(2) -0.001(2) 0.000(2) -0.002(2)
C2 0.035(3) 0.027(3) 0.023(2) 0.009(3) -0.004(2) -0.005(2)
C3 0.031(2) 0.031(3) 0.018(2) 0.003(3) 0.0011(18) -0.002(2)
C4 0.036(3) 0.020(3) 0.026(3) -0.006(2) 0.000(2) 0.000(2)
C5 0.030(2) 0.020(3) 0.028(3) 0.005(2) 0.002(2) -0.002(2)
C6 0.030(2) 0.021(3) 0.019(2) 0.004(2) -0.0026(18) -0.001(2)
C7 0.033(2) 0.016(2) 0.026(2) 0.003(2) -0.0020(19) 0.001(2)
C8 0.029(3) 0.018(3) 0.029(3) -0.005(2) 0.000(2) 0.002(2)
C9 0.029(3) 0.021(3) 0.022(2) 0.003(2) 0.0025(19) 0.000(2)
C10 0.031(3) 0.022(3) 0.027(3) -0.003(2) 0.010(2) -0.007(2)
C11 0.041(3) 0.018(3) 0.025(2) 0.001(3) 0.012(2) -0.002(2)
C12 0.023(2) 0.020(3) 0.028(3) -0.001(2) 0.0047(19) -0.002(2)
C13 0.022(2) 0.019(3) 0.029(2) -0.005(2) -0.0001(18) 0.001(2)
C14 0.030(2) 0.021(3) 0.029(2) -0.004(2) 0.0031(19) -0.003(2)
C15 0.028(3) 0.031(3) 0.040(3) -0.004(3) -0.004(2) 0.008(2)
C16 0.033(3) 0.025(3) 0.025(3) -0.007(2) 0.002(2) -0.001(2)
C17 0.038(3) 0.025(3) 0.029(3) 0.003(3) 0.001(2) -0.006(3)
N1 0.024(2) 0.022(2) 0.021(2) 0.0006(19) 0.0028(15) 0.0007(17)
N2 0.031(2) 0.015(2) 0.024(2) -0.0043(19) 0.0019(17) -0.0020(17)
N3 0.031(2) 0.027(2) 0.027(2) -0.009(2) 0.0088(17) -0.010(2)
N4 0.041(3) 0.031(3) 0.035(2) 0.003(3) 0.012(2) -0.002(2)
O1 0.0357(19) 0.023(2) 0.0300(19) -0.0063(17) 0.0086(15) -0.0027(16)
O2 0.044(2) 0.031(2) 0.0270(18) 0.002(2) 0.0030(15) -0.0058(18)
O3 0.0299(18) 0.0225(18) 0.0247(17) -0.0042(16) 0.0039(13) -0.0062(15)
O4 0.0305(18) 0.028(2) 0.0304(19) -0.0073(18) 0.0109(15) -0.0062(16)

loop_
_atom_type_symbol
_atom_type_description
_atom_type_scat_dispersion_real
_atom_type_scat_dispersion_imag
_atom_type_scat_source
C C 0.0033 0.0016 'International Tables Vol C Tables 4.2.6.8 and 6.1.1.4'
H H 0.0000 0.0000 'International Tables Vol C Tables 4.2.6.8 and 6.1.1.4'
N N 0.0061 0.0033 'International Tables Vol C Tables 4.2.6.8 and 6.1.1.4'
O O 0.0106 0.0060 'International Tables Vol C Tables 4.2.6.8 and 6.1.1.4'

loop_
_geom_angle_atom_site_label_1
_geom_angle_atom_site_label_2
_geom_angle_atom_site_label_3
_geom_angle
C2 C1 C6 119.9(5)
C2 C1 H1 120.1
C6 C1 H1 120.1
C3 C2 C1 120.6(5)
C3 C2 H2 119.7
C1 C2 H2 119.7
C2 C3 C4 120.7(4)
C2 C3 C17 120.9(5)
C4 C3 C17 118.4(5)
C5 C4 C3 119.8(5)
C5 C4 H4 120.1
C3 C4 H4 120.1
C4 C5 C6 120.2(5)
C4 C5 H5 119.9
C6 C5 H5 119.9
C5 C6 C1 118.8(4)
C5 C6 C7 122.6(5)
C1 C6 C7 118.6(5)
N1 C7 C6 120.4(5)
N1 C7 H7 119.8
C6 C7 H7 119.8
N2 C8 H8A 109.5
N2 C8 H8B 109.5
H8A C8 H8B 109.5
N2 C8 H8C 109.5
H8A C8 H8C 109.5
H8B C8 H8C 109.5
O1 C9 N2 120.9(5)
O1 C9 C10 122.3(4)
N2 C9 C10 116.8(4)
N3 C10 C9 105.5(4)
N3 C10 C11 113.2(5)
C9 C10 C11 109.0(4)
N3 C10 H10 109.7
C9 C10 H10 109.7
C11 C10 H10 109.7
O2 C11 C10 114.4(4)
O2 C11 H11A 108.7
C10 C11 H11A 108.7
O2 C11 H11B 108.7
C10 C11 H11B 108.7
H11A C11 H11B 107.6
O4 C12 O3 125.9(5)
O4 C12 N3 124.3(4)
O3 C12 N3 109.8(4)
O3 C13 C14 109.7(4)
O3 C13 C16 103.0(4)
C14 C13 C16 112.3(4)
O3 C13 C15 110.3(4)
C14 C13 C15 111.7(4)
C16 C13 C15 109.4(4)
C13 C14 H14A 109.5
C13 C14 H14B 109.5
H14A C14 H14B 109.5
C13 C14 H14C 109.5
H14A C14 H14C 109.5
H14B C14 H14C 109.5
C13 C15 H15A 109.5
C13 C15 H15B 109.5
H15A C15 H15B 109.5
C13 C15 H15C 109.5
H15A C15 H15C 109.5
H15B C15 H15C 109.5
C13 C16 H16A 109.5
C13 C16 H16B 109.5
H16A C16 H16B 109.5
C13 C16 H16C 109.5
H16A C16 H16C 109.5
H16B C16 H16C 109.5
N4 C17 C3 176.4(6)
C7 N1 N2 118.0(4)
C9 N2 N1 115.8(4)
C9 N2 C8 120.6(4)
N1 N2 C8 123.4(4)
C12 N3 C10 122.1(4)
C12 N3 H3 119.0
C10 N3 H3 119.0
C11 O2 H2A 109.5
C12 O3 C13 121.5(4)

loop_
_geom_bond_atom_site_label_1
_geom_bond_atom_site_label_2
_geom_bond_distance
C1 C2 1.386(7)
C1 C6 1.422(7)
C1 H1 0.9500
C2 C3 1.368(8)
C2 H2 0.9500
C3 C4 1.405(8)
C3 C17 1.461(7)
C4 C5 1.384(7)
C4 H4 0.9500
C5 C6 1.409(8)
C5 H5 0.9500
C6 C7 1.435(6)
C7 N1 1.286(6)
C7 H7 0.9500
C8 N2 1.450(6)
C8 H8A 0.9800
C8 H8B 0.9800
C8 H8C 0.9800
C9 O1 1.219(6)
C9 N2 1.385(6)
C9 C10 1.524(7)
C10 N3 1.449(6)
C10 C11 1.532(7)
C10 H10 1.0000
C11 O2 1.403(6)
C11 H11A 0.9900
C11 H11B 0.9900
C12 O4 1.208(5)
C12 O3 1.354(6)
C12 N3 1.355(6)
C13 O3 1.481(6)
C13 C14 1.503(8)
C13 C16 1.514(6)
C13 C15 1.529(7)
C14 H14A 0.9800
C14 H14B 0.9800
C14 H14C 0.9800
C15 H15A 0.9800
C15 H15B 0.9800
C15 H15C 0.9800
C16 H16A 0.9800
C16 H16B 0.9800
C16 H16C 0.9800
C17 N4 1.139(6)
N1 N2 1.388(5)
N3 H3 0.8800
O2 H2A 0.8400

loop_
_geom_hbond_atom_site_label_D
_geom_hbond_atom_site_label_H
_geom_hbond_atom_site_label_A
_geom_hbond_site_symmetry_A
_geom_hbond_distance_DH
_geom_hbond_distance_HA
_geom_hbond_distance_DA
_geom_hbond_angle_DHA
N3 H3 O1 . 0.88 2.27 2.620(6) 104
O2 H2A O4 1_655 0.84 2.09 2.877(5) 156
C4 H4 N4 2_446 0.95 2.61 3.549(8) 168

loop_
_geom_torsion_atom_site_label_1
_geom_torsion_atom_site_label_2
_geom_torsion_atom_site_label_3
_geom_torsion_atom_site_label_4
_geom_torsion
C6 C1 C2 C3 -0.5(7)
C1 C2 C3 C4 -0.5(7)
C1 C2 C3 C17 178.3(4)
C2 C3 C4 C5 0.0(7)
C17 C3 C4 C5 -178.9(4)
C3 C4 C5 C6 1.6(7)
C4 C5 C6 C1 -2.5(7)
C4 C5 C6 C7 -179.9(4)
C2 C1 C6 C5 2.0(7)
C2 C1 C6 C7 179.4(4)
C5 C6 C7 N1 5.0(7)
C1 C6 C7 N1 -172.3(4)
O1 C9 C10 N3 -19.4(7)
N2 C9 C10 N3 160.7(4)
O1 C9 C10 C11 102.5(5)
N2 C9 C10 C11 -77.5(5)
N3 C10 C11 O2 69.7(6)
C9 C10 C11 O2 -47.4(6)
C6 C7 N1 N2 179.5(4)
O1 C9 N2 N1 173.2(4)
C10 C9 N2 N1 -6.9(6)
O1 C9 N2 C8 -2.4(7)
C10 C9 N2 C8 177.5(4)
C7 N1 N2 C9 -174.2(4)
C7 N1 N2 C8 1.2(7)
O4 C12 N3 C10 -14.8(8)
O3 C12 N3 C10 165.8(5)
C9 C10 N3 C12 -150.2(5)
C11 C10 N3 C12 90.7(6)
O4 C12 O3 C13 -9.9(8)
N3 C12 O3 C13 169.5(4)
C14 C13 O3 C12 -63.4(5)
C16 C13 O3 C12 176.8(4)
C15 C13 O3 C12 60.1(6)
